data_2221371
loop_
_publ_author_name
'Xiao, Hui-Quan'

_publ_section_title
{\m-6,6'-Dimethoxy-2,2'-[ethane-1,2-diylbis(nitrilomethylidyne)]diphenolato-1\k^4^<i>O</i>^6^,<i>O</i>^1^,<i>O</i>^1'^,<i>O</i>^6'^:2\k^4^<i>O</i>^1^,<i>N</i>,<i>N</i>',<i>O</i>^1'^}(methanol-1\k<i>O</i>)(perchlorato-1\k<i>O</i>)nickel(II)sodium
_journal_coeditor_code HG2479
_journal_issue 4
_journal_name_full 'Acta Crystallographica Section E'
_journal_page_first m400
_journal_paper_doi 10.1107/S1600536809007776
_journal_volume 65
_journal_year 2009
_chemical_formula_iupac '[Na Ni (C18 H18 N2 O4) (Cl O4) (C H4 O)]'
_chemical_formula_moiety 'C19 H22 Cl N2 Na Ni O9'
_chemical_formula_sum 'C19 H22 Cl N2 Na Ni O9'
_chemical_formula_weight 539.54
_chemical_name_systematic
;
{\m-6,6'-Dimethoxy-2,2'-[ethane-1,2-diylbis(nitrilomethylidyne)]diphenolato-
1\k^4^<i>O</i>^6^,<i>O</i>^1^,<i>O</i>^1'^,<i>O</i>^6'^:
2\k^4^<i>O</i>^1^,<i>N</i>,<i>N</i>',<i>O</i>^1'^}(methanol-
1\k<i>O</i>)(perchlorato-1\k<i>O</i>)nickel(II)sodium
;
_space_group_IT_number 14
_symmetry_cell_setting monoclinic
_symmetry_space_group_name_Hall '-P 2yn'
_symmetry_space_group_name_H-M 'P 1 21/n 1'
_atom_sites_solution_hydrogens geom
_atom_sites_solution_primary direct
_atom_sites_solution_secondary difmap
_audit_creation_method SHELXL-97
_cell_angle_alpha 90.00
_cell_angle_beta 104.302(3)
_cell_angle_gamma 90.00
_cell_formula_units_Z 4
_cell_length_a 12.026(2)
_cell_length_b 8.1360(16)
_cell_length_c 23.394(5)
_cell_measurement_reflns_used 3601
_cell_measurement_temperature 273(2)
_cell_measurement_theta_max 26.561
_cell_measurement_theta_min 2.66
_cell_volume 2218.0(7)
_computing_cell_refinement 'SAINT (Bruker, 2000)'
_computing_data_collection 'SMART (Bruker, 2000)'
_computing_data_reduction 'SAINT (Bruker, 2000)'
_computing_molecular_graphics 'SHELXTL (Sheldrick, 2008)'
_computing_publication_material 'SHELXTL (Sheldrick, 2008)'
_computing_structure_refinement 'SHELXL97 (Sheldrick, 2008)'
_computing_structure_solution 'SHELXS97 (Sheldrick, 2008)'
_diffrn_ambient_temperature 273(2)
_diffrn_measured_fraction_theta_full 0.998
_diffrn_measured_fraction_theta_max 0.998
_diffrn_measurement_device_type 'Bruker SMART CCD area-detector'
_diffrn_measurement_method '\f and \w'
_diffrn_radiation_monochromator graphite
_diffrn_radiation_source 'fine-focus sealed tube'
_diffrn_radiation_type MoK\a
_diffrn_radiation_wavelength 0.71073
_diffrn_reflns_av_R_equivalents 0.0233
_diffrn_reflns_av_sigmaI/netI 0.0283
_diffrn_reflns_limit_h_max 14
_diffrn_reflns_limit_h_min -11
_diffrn_reflns_limit_k_max 9
_diffrn_reflns_limit_k_min -9
_diffrn_reflns_limit_l_max 27
_diffrn_reflns_limit_l_min -27
_diffrn_reflns_number 10559
_diffrn_reflns_theta_full 25.01
_diffrn_reflns_theta_max 25.01
_diffrn_reflns_theta_min 1.76
_exptl_absorpt_coefficient_mu 1.069
_exptl_absorpt_correction_T_max 0.8915
_exptl_absorpt_correction_T_min 0.8647
_exptl_absorpt_correction_type multi-scan
_exptl_absorpt_process_details '(SADABS; Bruker, 2000)'
_exptl_crystal_colour orange
_exptl_crystal_density_diffrn 1.616
_exptl_crystal_density_method 'not measured'
_exptl_crystal_description block
_exptl_crystal_F_000 1111.9
_exptl_crystal_size_max 0.14
_exptl_crystal_size_mid 0.12
_exptl_crystal_size_min 0.11
_refine_diff_density_max 1.034
_refine_diff_density_min -1.143
_refine_ls_extinction_method none
_refine_ls_goodness_of_fit_ref 1.062
_refine_ls_hydrogen_treatment constr
_refine_ls_matrix_type full
_refine_ls_number_parameters 339
_refine_ls_number_reflns 3906
_refine_ls_number_restraints 0
_refine_ls_restrained_S_all 1.062
_refine_ls_R_factor_all 0.0657
_refine_ls_R_factor_gt 0.0527
_refine_ls_shift/su_max 0.001
_refine_ls_shift/su_mean 0.000
_refine_ls_structure_factor_coef Fsqd
_refine_ls_weighting_details 'calc w=1/[\s^2^(Fo^2^)+(0.0852P)^2^+3.4175P] where P=(Fo^2^+2Fc^2^)/3'
_refine_ls_weighting_scheme calc
_refine_ls_wR_factor_gt 0.1470
_refine_ls_wR_factor_ref 0.1591
_reflns_number_gt 3120
_reflns_number_total 3906
_reflns_threshold_expression I>2\s(I)
_cod_data_source_file hg2479.cif
_cod_data_source_block I
_cod_original_cell_volume 2218.0(8)
_cod_original_sg_symbol_H-M 'P 21/n'
_cod_database_code 2221371
_cod_database_fobs_code 2221371

loop_
_symmetry_equiv_pos_as_xyz
'x, y, z'
'-x+1/2, y+1/2, -z+1/2'
'-x, -y, -z'
'x-1/2, -y-1/2, z-1/2'

loop_
_atom_site_type_symbol
_atom_site_label
_atom_site_fract_x
_atom_site_fract_y
_atom_site_fract_z
_atom_site_U_iso_or_equiv
_atom_site_adp_type
_atom_site_calc_flag
_atom_site_refinement_flags
_atom_site_occupancy
_atom_site_disorder_assembly
_atom_site_disorder_group
Ni Ni1 0.17531(4) 0.91320(6) 1.01069(2) 0.0373(2) Uani d . 1 A .
Na Na1 0.14961(15) 0.9105(2) 0.86470(7) 0.0501(5) Uani d . 1 . .
Cl Cl1 0.00049(13) 1.1323(2) 0.73545(7) 0.0721(4) Uani d . 1 . .
O O1 0.2467(2) 1.0034(4) 0.95724(11) 0.0448(7) Uani d . 1 A .
O O2 0.0756(2) 0.8289(4) 0.94440(12) 0.0447(7) Uani d . 1 A .
O O3 0.3169(3) 1.0958(4) 0.86647(14) 0.0576(9) Uani d . 1 A .
O O4 -0.0318(3) 0.7296(4) 0.84088(13) 0.0557(8) Uani d . 1 A .
O O5 -0.0995(6) 1.2219(13) 0.7369(3) 0.102(3) Uani d P 0.723(12) A 1
O O6 0.0663(7) 1.2518(12) 0.7120(4) 0.104(3) Uani d P 0.723(12) A 1
O O7 -0.0350(8) 1.0008(11) 0.6966(4) 0.128(4) Uani d P 0.723(12) A 1
O O8 0.0599(6) 1.0976(10) 0.7922(4) 0.090(3) Uani d P 0.723(12) A 1
O O5' 0.0360(19) 1.150(3) 0.6850(10) 0.102(7) Uani d P 0.277(12) A 2
O O6' -0.1060(17) 1.082(3) 0.7329(9) 0.098(7) Uani d P 0.277(12) A 2
O O7' 0.0321(18) 1.264(3) 0.7734(10) 0.118(9) Uani d P 0.277(12) A 2
O O8' 0.0764(13) 1.002(2) 0.7645(8) 0.076(5) Uani d P 0.277(12) A 2
O O9 0.2372(3) 0.6892(5) 0.83487(16) 0.0696(10) Uani d . 1 A .
H H9A 0.2928 0.6982 0.8209 0.12(3) Uiso d R 1 . .
N N1 0.2807(3) 0.9918(5) 1.07592(14) 0.0457(9) Uani d . 1 . .
N N2 0.0964(3) 0.8305(5) 1.06239(15) 0.0458(9) Uani d . 1 . .
C C1 0.3996(4) 1.1441(5) 1.02507(19) 0.0441(10) Uani d . 1 . .
C C2 0.3391(3) 1.0965(5) 0.96838(19) 0.0398(9) Uani d . 1 A .
C C3 0.3795(4) 1.1522(5) 0.91995(19) 0.0435(10) Uani d . 1 . .
C C4 0.4748(4) 1.2522(6) 0.9279(2) 0.0552(12) Uani d . 1 A .
H H4 0.5003 1.2882 0.8956 0.066 Uiso calc R 1 . .
C C5 0.5326(4) 1.2990(6) 0.9852(2) 0.0590(12) Uani d . 1 . .
H H5 0.5965 1.3672 0.9908 0.071 Uiso calc R 1 A .
C C6 0.4969(4) 1.2463(6) 1.0322(2) 0.0560(12) Uani d . 1 A .
H H6 0.5368 1.2776 1.0699 0.067 Uiso calc R 1 . .
C C7 0.3659(4) 1.0869(6) 1.0762(2) 0.0486(11) Uani d . 1 A .
H H7 0.4096 1.1216 1.1127 0.058 Uiso calc R 1 . .
C C8 0.3589(5) 1.1308(8) 0.8156(2) 0.0695(15) Uani d . 1 . .
H H8A 0.3547 1.2470 0.8082 0.104 Uiso calc R 1 A .
H H8B 0.3130 1.0738 0.7821 0.104 Uiso calc R 1 . .
H H8C 0.4372 1.0952 0.8225 0.104 Uiso calc R 1 . .
C C9 -0.0578(4) 0.6982(5) 0.99182(19) 0.0443(10) Uani d . 1 . .
C C10 -0.0165(3) 0.7390(5) 0.94207(18) 0.0409(9) Uani d . 1 A .
C C11 -0.0784(4) 0.6823(6) 0.8863(2) 0.0455(10) Uani d . 1 . .
C C12 -0.1784(4) 0.5926(6) 0.8798(2) 0.0562(12) Uani d . 1 A .
H H12 -0.2192 0.5578 0.8427 0.067 Uiso calc R 1 . .
C C13 -0.2176(4) 0.5547(6) 0.9300(3) 0.0593(13) Uani d . 1 . .
H H13 -0.2844 0.4934 0.9260 0.071 Uiso calc R 1 A .
C C14 -0.1599(4) 0.6058(6) 0.9838(2) 0.0555(13) Uani d . 1 A .
H H14 -0.1878 0.5798 1.0164 0.067 Uiso calc R 1 . .
C C15 0.0024(4) 0.7488(6) 1.0494(2) 0.0506(11) Uani d . 1 A .
H H15 -0.0294 0.7200 1.0804 0.061 Uiso calc R 1 . .
C C16 -0.0870(5) 0.6700(9) 0.7830(2) 0.0777(17) Uani d . 1 . .
H H16A -0.0888 0.5520 0.7834 0.117 Uiso calc R 1 A .
H H16B -0.0451 0.7064 0.7553 0.117 Uiso calc R 1 . .
H H16C -0.1640 0.7117 0.7715 0.117 Uiso calc R 1 . .
C C17 0.2655(5) 0.9255(7) 1.1318(2) 0.0665(15) Uani d . 1 A .
H H17A 0.2888 1.0066 1.1629 0.080 Uiso calc R 1 . .
H H17B 0.3126 0.8282 1.1428 0.080 Uiso calc R 1 . .
C C18 0.1423(5) 0.8834(7) 1.1241(2) 0.0668(15) Uani d . 1 A .
H H18A 0.1345 0.7955 1.1509 0.080 Uiso calc R 1 . .
H H18B 0.1003 0.9784 1.1326 0.080 Uiso calc R 1 . .
C C19 0.2246(7) 0.5342(9) 0.8564(4) 0.106(2) Uani d . 1 . .
H H19A 0.2947 0.5023 0.8838 0.159 Uiso calc R 1 A .
H H19B 0.2069 0.4572 0.8244 0.159 Uiso calc R 1 . .
H H19C 0.1634 0.5353 0.8761 0.159 Uiso calc R 1 . .

loop_
_atom_site_aniso_label
_atom_site_aniso_U_11
_atom_site_aniso_U_22
_atom_site_aniso_U_33
_atom_site_aniso_U_12
_atom_site_aniso_U_13
_atom_site_aniso_U_23
Ni1 0.0411(3) 0.0449(3) 0.0281(3) 0.0071(2) 0.0126(2) 0.0040(2)
Na1 0.0508(10) 0.0657(12) 0.0362(9) 0.0019(8) 0.0151(7) 0.0012(8)
Cl1 0.0655(9) 0.0880(11) 0.0692(9) 0.0145(8) 0.0287(7) 0.0277(8)
O1 0.0419(16) 0.0623(19) 0.0320(14) -0.0024(14) 0.0123(12) 0.0025(14)
O2 0.0444(16) 0.0592(19) 0.0349(15) -0.0049(14) 0.0179(12) 0.0009(13)
O3 0.0554(19) 0.080(2) 0.0412(17) -0.0055(17) 0.0197(15) 0.0096(16)
O4 0.0533(18) 0.071(2) 0.0439(17) -0.0065(16) 0.0147(14) -0.0040(16)
O5 0.088(5) 0.121(7) 0.094(5) 0.030(5) 0.017(4) -0.005(5)
O6 0.101(5) 0.116(7) 0.101(6) -0.012(5) 0.036(5) 0.032(5)
O7 0.136(7) 0.116(7) 0.125(7) 0.020(6) 0.016(6) -0.007(6)
O8 0.081(4) 0.105(7) 0.077(5) 0.005(4) 0.008(3) 0.025(4)
O5' 0.097(15) 0.12(2) 0.091(15) 0.004(14) 0.027(11) 0.013(13)
O6' 0.087(13) 0.115(18) 0.090(13) 0.003(12) 0.020(10) 0.012(12)
O7' 0.112(15) 0.123(18) 0.112(17) 0.006(13) 0.015(12) 0.003(14)
O8' 0.072(9) 0.088(12) 0.067(10) 0.006(9) 0.015(8) 0.010(9)
O9 0.067(2) 0.082(3) 0.064(2) 0.010(2) 0.0246(19) -0.003(2)
N1 0.051(2) 0.055(2) 0.0295(17) 0.0113(18) 0.0066(15) 0.0046(16)
N2 0.061(2) 0.048(2) 0.0331(18) 0.0052(18) 0.0199(16) 0.0049(16)
C1 0.044(2) 0.044(2) 0.043(2) 0.0100(19) 0.0077(18) 0.0011(19)
C2 0.036(2) 0.040(2) 0.043(2) 0.0075(17) 0.0101(17) 0.0023(18)
C3 0.042(2) 0.045(2) 0.044(2) 0.0079(19) 0.0119(18) 0.0065(19)
C4 0.052(3) 0.047(3) 0.072(3) 0.004(2) 0.024(2) 0.013(2)
C5 0.053(3) 0.048(3) 0.075(3) -0.006(2) 0.013(2) 0.000(2)
C6 0.055(3) 0.049(3) 0.059(3) -0.003(2) 0.005(2) -0.008(2)
C7 0.050(3) 0.054(3) 0.037(2) 0.007(2) 0.0025(19) -0.0044(19)
C8 0.075(4) 0.093(4) 0.049(3) -0.007(3) 0.032(3) 0.012(3)
C9 0.046(2) 0.045(2) 0.048(2) 0.0090(19) 0.0224(19) 0.0110(19)
C10 0.039(2) 0.042(2) 0.046(2) 0.0068(18) 0.0190(18) 0.0045(19)
C11 0.039(2) 0.051(3) 0.049(2) 0.0013(19) 0.0151(19) 0.002(2)
C12 0.048(3) 0.057(3) 0.063(3) 0.001(2) 0.013(2) 0.000(2)
C13 0.045(3) 0.061(3) 0.078(4) -0.006(2) 0.027(3) 0.006(3)
C14 0.051(3) 0.056(3) 0.069(3) 0.007(2) 0.034(3) 0.014(2)
C15 0.061(3) 0.054(3) 0.047(3) 0.010(2) 0.034(2) 0.012(2)
C16 0.080(4) 0.106(5) 0.046(3) -0.023(3) 0.013(3) -0.016(3)
C17 0.077(4) 0.090(4) 0.031(2) 0.002(3) 0.010(2) 0.010(2)
C18 0.092(4) 0.076(4) 0.038(3) -0.001(3) 0.028(3) 0.003(2)
C19 0.114(6) 0.092(5) 0.117(6) 0.042(5) 0.038(5) 0.034(5)

loop_
_atom_type_symbol
_atom_type_description
_atom_type_scat_dispersion_real
_atom_type_scat_dispersion_imag
_atom_type_scat_source
C C 0.0033 0.0016 'International Tables Vol C Tables 4.2.6.8 and 6.1.1.4'
H H 0.0000 0.0000 'International Tables Vol C Tables 4.2.6.8 and 6.1.1.4'
N N 0.0061 0.0033 'International Tables Vol C Tables 4.2.6.8 and 6.1.1.4'
O O 0.0106 0.0060 'International Tables Vol C Tables 4.2.6.8 and 6.1.1.4'
Na Na 0.0362 0.0249 'International Tables Vol C Tables 4.2.6.8 and 6.1.1.4'
Ni Ni 0.3393 1.1124 'International Tables Vol C Tables 4.2.6.8 and 6.1.1.4'
Cl Cl 0.1484 0.1585 'International Tables Vol C Tables 4.2.6.8 and 6.1.1.4'

loop_
_geom_angle_atom_site_label_1
_geom_angle_atom_site_label_2
_geom_angle_atom_site_label_3
_geom_angle_site_symmetry_1
_geom_angle_site_symmetry_3
_geom_angle
_geom_angle_publ_flag
O1 Ni1 N2 . . 176.62(15) ?
O1 Ni1 N1 . . 94.78(15) ?
N2 Ni1 N1 . . 86.77(17) ?
O1 Ni1 O2 . . 83.82(12) ?
N2 Ni1 O2 . . 94.76(15) ?
N1 Ni1 O2 . . 177.16(14) ?
O1 Ni1 Na1 . . 41.38(9) ?
N2 Ni1 Na1 . . 137.28(13) ?
N1 Ni1 Na1 . . 135.89(12) ?
O2 Ni1 Na1 . . 42.52(9) ?
O9 Na1 O1 . . 112.26(14) ?
O9 Na1 O8 . . 117.3(3) ?
O1 Na1 O8 . . 120.1(3) ?
O9 Na1 O2 . . 108.27(15) ?
O1 Na1 O2 . . 63.49(11) ?
O8 Na1 O2 . . 124.2(2) ?
O9 Na1 O8' . . 91.8(5) ?
O1 Na1 O8' . . 141.9(5) ?
O8 Na1 O8' . . 25.9(4) ?
O2 Na1 O8' . . 137.7(4) ?
O9 Na1 O3 . . 92.89(15) ?
O1 Na1 O3 . . 64.60(11) ?
O8 Na1 O3 . . 81.1(2) ?
O2 Na1 O3 . . 128.05(13) ?
O8' Na1 O3 . . 86.0(4) ?
O9 Na1 O4 . . 85.03(14) ?
O1 Na1 O4 . . 126.36(12) ?
O8 Na1 O4 . . 90.0(2) ?
O2 Na1 O4 . . 62.87(11) ?
O8' Na1 O4 . . 83.0(4) ?
O3 Na1 O4 . . 168.75(13) ?
O9 Na1 Ni1 . . 112.55(11) ?
O1 Na1 Ni1 . . 31.57(7) ?
O8 Na1 Ni1 . . 130.2(3) ?
O2 Na1 Ni1 . . 31.98(8) ?
O8' Na1 Ni1 . . 155.4(5) ?
O3 Na1 Ni1 . . 96.18(9) ?
O4 Na1 Ni1 . . 94.83(8) ?
O6' Cl1 O5' . . 120.0(14) ?
O6' Cl1 O8 . . 104.1(9) ?
O5' Cl1 O8 . . 131.5(10) ?
O6' Cl1 O7' . . 112.1(14) ?
O5' Cl1 O7' . . 112.2(16) ?
O8 Cl1 O7' . . 62.9(9) ?
O6' Cl1 O7 . . 66.4(11) ?
O5' Cl1 O7 . . 68.2(13) ?
O8 Cl1 O7 . . 118.2(5) ?
O7' Cl1 O7 . . 178.2(9) ?
O6' Cl1 O5 . . 49.2(9) ?
O5' Cl1 O5 . . 114.6(10) ?
O8 Cl1 O5 . . 109.0(5) ?
O7' Cl1 O5 . . 71.7(9) ?
O7 Cl1 O5 . . 106.6(5) ?
O6' Cl1 O6 . . 143.3(10) ?
O5' Cl1 O6 . . 43.8(10) ?
O8 Cl1 O6 . . 107.6(5) ?
O7' Cl1 O6 . . 68.4(10) ?
O7 Cl1 O6 . . 112.1(6) ?
O5 Cl1 O6 . . 102.1(6) ?
O6' Cl1 O8' . . 106.3(12) ?
O5' Cl1 O8' . . 100.9(12) ?
O8 Cl1 O8' . . 44.1(7) ?
O7' Cl1 O8' . . 103.1(12) ?
O7 Cl1 O8' . . 78.5(9) ?
O5 Cl1 O8' . . 143.6(7) ?
O6 Cl1 O8' . . 109.3(7) ?
C2 O1 Ni1 . . 127.5(3) ?
C2 O1 Na1 . . 125.4(3) ?
Ni1 O1 Na1 . . 107.04(14) ?
C10 O2 Ni1 . . 127.4(3) ?
C10 O2 Na1 . . 127.1(3) ?
Ni1 O2 Na1 . . 105.50(13) ?
C3 O3 C8 . . 117.7(4) ?
C3 O3 Na1 . . 118.3(3) ?
C8 O3 Na1 . . 123.6(3) ?
C11 O4 C16 . . 116.9(4) ?
C11 O4 Na1 . . 118.6(3) ?
C16 O4 Na1 . . 124.5(3) ?
Cl1 O8 Na1 . . 150.8(6) ?
Cl1 O8' Na1 . . 135.7(13) ?
C19 O9 Na1 . . 120.6(4) ?
C19 O9 H9A . . 113.8 ?
Na1 O9 H9A . . 122.5 ?
C7 N1 C17 . . 119.5(4) ?
C7 N1 Ni1 . . 126.8(3) ?
C17 N1 Ni1 . . 113.5(3) ?
C15 N2 C18 . . 118.5(4) ?
C15 N2 Ni1 . . 127.0(3) ?
C18 N2 Ni1 . . 114.0(3) ?
C2 C1 C6 . . 119.8(4) ?
C2 C1 C7 . . 120.8(4) ?
C6 C1 C7 . . 119.3(4) ?
O1 C2 C1 . . 124.2(4) ?
O1 C2 C3 . . 117.8(4) ?
C1 C2 C3 . . 118.0(4) ?
O3 C3 C4 . . 124.9(4) ?
O3 C3 C2 . . 113.8(4) ?
C4 C3 C2 . . 121.3(4) ?
C3 C4 C5 . . 119.3(5) ?
C3 C4 H4 . . 120.4 ?
C5 C4 H4 . . 120.4 ?
C6 C5 C4 . . 120.8(5) ?
C6 C5 H5 . . 119.6 ?
C4 C5 H5 . . 119.6 ?
C5 C6 C1 . . 120.9(5) ?
C5 C6 H6 . . 119.5 ?
C1 C6 H6 . . 119.5 ?
N1 C7 C1 . . 125.6(4) ?
N1 C7 H7 . . 117.2 ?
C1 C7 H7 . . 117.2 ?
O3 C8 H8A . . 109.5 ?
O3 C8 H8B . . 109.5 ?
H8A C8 H8B . . 109.5 ?
O3 C8 H8C . . 109.5 ?
H8A C8 H8C . . 109.5 ?
H8B C8 H8C . . 109.5 ?
C14 C9 C10 . . 119.1(4) ?
C14 C9 C15 . . 120.1(4) ?
C10 C9 C15 . . 120.8(4) ?
O2 C10 C11 . . 117.8(4) ?
O2 C10 C9 . . 124.0(4) ?
C11 C10 C9 . . 118.2(4) ?
O4 C11 C12 . . 124.9(4) ?
O4 C11 C10 . . 113.6(4) ?
C12 C11 C10 . . 121.4(4) ?
C11 C12 C13 . . 119.1(5) ?
C11 C12 H12 . . 120.4 ?
C13 C12 H12 . . 120.4 ?
C14 C13 C12 . . 120.8(5) ?
C14 C13 H13 . . 119.6 ?
C12 C13 H13 . . 119.6 ?
C13 C14 C9 . . 121.4(4) ?
C13 C14 H14 . . 119.3 ?
C9 C14 H14 . . 119.3 ?
N2 C15 C9 . . 125.9(4) ?
N2 C15 H15 . . 117.0 ?
C9 C15 H15 . . 117.0 ?
O4 C16 H16A . . 109.5 ?
O4 C16 H16B . . 109.5 ?
H16A C16 H16B . . 109.5 ?
O4 C16 H16C . . 109.5 ?
H16A C16 H16C . . 109.5 ?
H16B C16 H16C . . 109.5 ?
N1 C17 C18 . . 108.5(4) ?
N1 C17 H17A . . 110.0 ?
C18 C17 H17A . . 110.0 ?
N1 C17 H17B . . 110.0 ?
C18 C17 H17B . . 110.0 ?
H17A C17 H17B . . 108.4 ?
N2 C18 C17 . . 107.8(4) ?
N2 C18 H18A . . 110.1 ?
C17 C18 H18A . . 110.1 ?
N2 C18 H18B . . 110.1 ?
C17 C18 H18B . . 110.1 ?
H18A C18 H18B . . 108.5 ?
O9 C19 H19A . . 109.5 ?
O9 C19 H19B . . 109.5 ?
H19A C19 H19B . . 109.5 ?
O9 C19 H19C . . 109.5 ?
H19A C19 H19C . . 109.5 ?
H19B C19 H19C . . 109.5 ?

loop_
_geom_bond_atom_site_label_1
_geom_bond_atom_site_label_2
_geom_bond_site_symmetry_2
_geom_bond_distance
_geom_bond_publ_flag
Ni1 O1 . 1.836(3) ?
Ni1 N2 . 1.840(4) ?
Ni1 N1 . 1.841(4) ?
Ni1 O2 . 1.843(3) ?
Ni1 Na1 . 3.3525(19) ?
Na1 O9 . 2.281(4) ?
Na1 O1 . 2.318(3) ?
Na1 O8 . 2.335(7) ?
Na1 O2 . 2.351(3) ?
Na1 O8' . 2.408(16) ?
Na1 O3 . 2.506(4) ?
Na1 O4 . 2.576(4) ?
Cl1 O6' . 1.33(2) ?
Cl1 O5' . 1.36(2) ?
Cl1 O8 . 1.373(7) ?
Cl1 O7' . 1.39(2) ?
Cl1 O7 . 1.400(9) ?
Cl1 O5 . 1.414(7) ?
Cl1 O6 . 1.445(8) ?
Cl1 O8' . 1.456(17) ?
O1 C2 . 1.315(5) ?
O2 C10 . 1.317(5) ?
O3 C3 . 1.370(5) ?
O3 C8 . 1.432(5) ?
O4 C11 . 1.374(5) ?
O4 C16 . 1.437(6) ?
O9 C19 . 1.380(8) ?
O9 H9A . 0.8174 ?
N1 C7 . 1.283(6) ?
N1 C17 . 1.468(6) ?
N2 C15 . 1.281(6) ?
N2 C18 . 1.477(6) ?
C1 C2 . 1.401(6) ?
C1 C6 . 1.411(7) ?
C1 C7 . 1.432(6) ?
C2 C3 . 1.414(6) ?
C3 C4 . 1.380(6) ?
C4 C5 . 1.402(7) ?
C4 H4 . 0.9300 ?
C5 C6 . 1.346(7) ?
C5 H5 . 0.9300 ?
C6 H6 . 0.9300 ?
C7 H7 . 0.9300 ?
C8 H8A . 0.9600 ?
C8 H8B . 0.9600 ?
C8 H8C . 0.9600 ?
C9 C14 . 1.412(6) ?
C9 C10 . 1.413(6) ?
C9 C15 . 1.423(7) ?
C10 C11 . 1.410(6) ?
C11 C12 . 1.383(6) ?
C12 C13 . 1.403(7) ?
C12 H12 . 0.9300 ?
C13 C14 . 1.343(7) ?
C13 H13 . 0.9300 ?
C14 H14 . 0.9300 ?
C15 H15 . 0.9300 ?
C16 H16A . 0.9600 ?
C16 H16B . 0.9600 ?
C16 H16C . 0.9600 ?
C17 C18 . 1.488(8) ?
C17 H17A . 0.9700 ?
C17 H17B . 0.9700 ?
C18 H18A . 0.9700 ?
C18 H18B . 0.9700 ?
C19 H19A . 0.9600 ?
C19 H19B . 0.9600 ?
C19 H19C . 0.9600 ?
